data_7025968
loop_
_publ_author_name
'Mobin, Shaikh M.'
'Srivastava, Ashwini K.'
'Mathur, Pradeep'
'Lahiri, Goutam Kumar'

_publ_section_title
;
 Reversible single-crystal to single-crystal transformations in a Hg(II)
 derivative. 1D-polymeric chain &lt;=&gt;2D-networking as a function of
 temperature.
;
_journal_issue 37
_journal_name_full 'Dalton transactions (Cambridge, England : 2003)'
_journal_page_first 8698
_journal_page_last 8705
_journal_paper_doi 10.1039/c0dt00085j
_journal_volume 39
_journal_year 2010
_chemical_formula_sum 'C14 H18 Cl4 Hg2 N2 O2'
_chemical_formula_weight 789.30
_chemical_name_systematic
;
?
;
_space_group_IT_number 2
_symmetry_cell_setting triclinic
_symmetry_space_group_name_Hall '-P 1'
_symmetry_space_group_name_H-M 'P -1'
_atom_sites_solution_hydrogens geom
_atom_sites_solution_primary direct
_atom_sites_solution_secondary difmap
_audit_creation_method SHELXL-97
_cell_angle_alpha 102.200(2)
_cell_angle_beta 104.045(2)
_cell_angle_gamma 90.508(2)
_cell_formula_units_Z 2
_cell_length_a 7.5938(2)
_cell_length_b 9.2613(2)
_cell_length_c 14.6635(3)
_cell_measurement_reflns_used 8778
_cell_measurement_temperature 150(2)
_cell_measurement_theta_max 32.8589
_cell_measurement_theta_min 3.2831
_cell_volume 975.87(4)
_computing_cell_refinement 'CrysAlis RED, Oxford Diffraction Ltd.,'
_computing_data_collection 'CrysAlis CCD, Oxford Diffraction Ltd.,'
_computing_data_reduction 'CrysAlis RED, Oxford Diffraction Ltd.,'
_computing_molecular_graphics Ortep3
_computing_publication_material Shelx97
_computing_structure_refinement 'SHELXL-97 (Sheldrick, 1997)'
_computing_structure_solution 'SHELXS-97 (Sheldrick, 1997)'
_diffrn_ambient_temperature 150(2)
_diffrn_detector_area_resol_mean 15.9948
_diffrn_measured_fraction_theta_full 0.998
_diffrn_measured_fraction_theta_max 0.888
_diffrn_measurement_device_type 'OXFORD DIFFRACTION XCALIBUR-S'
_diffrn_measurement_method \w/q-scan
_diffrn_radiation_monochromator graphite
_diffrn_radiation_source 'Enhance (Mo) X-ray Source'
_diffrn_radiation_type MoK\a
_diffrn_radiation_wavelength 0.71073
_diffrn_reflns_av_R_equivalents 0.0212
_diffrn_reflns_av_sigmaI/netI 0.0235
_diffrn_reflns_limit_h_max 10
_diffrn_reflns_limit_h_min -10
_diffrn_reflns_limit_k_max 9
_diffrn_reflns_limit_k_min -14
_diffrn_reflns_limit_l_max 22
_diffrn_reflns_limit_l_min -18
_diffrn_reflns_number 11023
_diffrn_reflns_theta_full 25.00
_diffrn_reflns_theta_max 32.87
_diffrn_reflns_theta_min 3.29
_exptl_absorpt_coefficient_mu 16.270
_exptl_absorpt_correction_T_max 0.1314
_exptl_absorpt_correction_T_min 0.0751
_exptl_absorpt_correction_type multi-scan
_exptl_absorpt_process_details
;
CrysAlis RED, Oxford Diffraction Ltd.,
Version 1.171.31.7 (release 18-10-2006 CrysAlis171 .NET)
(compiled Oct 18 2006,16:28:17)
Empirical absorption correction using spherical harmonics,
implemented in SCALE3 ABSPACK scaling algorithm.
;
_exptl_crystal_colour colorless
_exptl_crystal_density_diffrn 2.686
_exptl_crystal_density_method 'not measured'
_exptl_crystal_description block
_exptl_crystal_F_000 720
_exptl_crystal_size_max 0.33
_exptl_crystal_size_mid 0.26
_exptl_crystal_size_min 0.21
_refine_diff_density_max 2.901
_refine_diff_density_min -2.296
_refine_diff_density_rms 0.264
_refine_ls_extinction_method none
_refine_ls_goodness_of_fit_ref 1.099
_refine_ls_hydrogen_treatment constr
_refine_ls_matrix_type full
_refine_ls_number_parameters 221
_refine_ls_number_reflns 6469
_refine_ls_number_restraints 0
_refine_ls_restrained_S_all 1.099
_refine_ls_R_factor_all 0.0329
_refine_ls_R_factor_gt 0.0286
_refine_ls_shift/su_max 0.001
_refine_ls_shift/su_mean 0.000
_refine_ls_structure_factor_coef Fsqd
_refine_ls_weighting_details 'calc w=1/[\s^2^(Fo^2^)+(0.0493P)^2^+2.1312P] where P=(Fo^2^+2Fc^2^)/3'
_refine_ls_weighting_scheme calc
_refine_ls_wR_factor_gt 0.0786
_refine_ls_wR_factor_ref 0.0799
_reflns_number_gt 5834
_reflns_number_total 6469
_reflns_threshold_expression >2sigma(I)
_cod_data_source_file c0dt00085j.txt
_cod_data_source_block 1
_cod_depositor_comments
;
The following automatic conversions were performed:

'_symmetry_cell_setting' value 'Triclinic' changed to 'triclinic'
according to /home/saulius/struct/CIF-dictionaries/cif_core.dic
dictionary named 'cif_core.dic' version 2.4.2 from
2011-04-26.

'_refine_ls_hydrogen_treatment' value 'CONSTR' changed
to 'constr' according to
/home/saulius/struct/CIF-dictionaries/cif_core.dic dictionary named
'cif_core.dic' version 2.4.2 from 2011-04-26.

Automatic conversion script
Id: cif_fix_values 1891 2012-01-12 08:04:46Z andrius 
;
_cod_database_code 7025968

loop_
_symmetry_equiv_pos_as_xyz
'x, y, z'
'-x, -y, -z'

loop_
_atom_site_label
_atom_site_type_symbol
_atom_site_fract_x
_atom_site_fract_y
_atom_site_fract_z
_atom_site_U_iso_or_equiv
_atom_site_adp_type
_atom_site_occupancy
_atom_site_symmetry_multiplicity
_atom_site_calc_flag
_atom_site_refinement_flags
_atom_site_disorder_assembly
_atom_site_disorder_group
Hg1 Hg 0.12440(2) 0.152536(16) 0.282610(11) 0.01429(5) Uani 1 1 d . . .
Hg2 Hg 0.61970(2) 0.033802(16) 0.286928(11) 0.01419(5) Uani 1 1 d . . .
Cl1 Cl -0.03990(15) -0.04876(12) 0.16429(8) 0.0192(2) Uani 1 1 d . . .
Cl2 Cl -0.10749(14) 0.17415(12) 0.40516(7) 0.01579(18) Uani 1 1 d . . .
Cl3 Cl 0.39150(13) 0.10381(12) 0.40765(7) 0.01526(18) Uani 1 1 d . . .
Cl4 Cl 0.45965(15) 0.15443(12) 0.16643(8) 0.01850(19) Uani 1 1 d . . .
O1 O 0.1055(5) 0.3985(4) 0.0361(3) 0.0224(7) Uani 1 1 d . . .
H01A H 0.1905 0.3613 0.0134 0.034 Uiso 0.50 1 calc PR A 1
H01B H 0.0293 0.4346 -0.0035 0.034 Uiso 0.50 1 d PR A 2
O2 O 0.6049(5) -0.3727(4) 0.0365(3) 0.0211(7) Uani 1 1 d . . .
H02A H 0.6749 -0.3528 0.0038 0.032 Uiso 0.50 1 calc PR B 1
H02B H 0.5305 -0.4352 -0.0052 0.032 Uiso 0.50 1 d PR B 2
N1 N 0.1422(5) 0.3956(4) 0.2947(3) 0.0112(6) Uani 1 1 d . . .
N2 N 0.6349(4) -0.2003(4) 0.2977(2) 0.0083(6) Uani 1 1 d . . .
C1 C 0.2551(6) 0.4777(5) 0.3766(3) 0.0168(8) Uani 1 1 d . . .
H1 H 0.3245 0.4292 0.4230 0.020 Uiso 1 1 calc R . .
C2 C 0.2705(7) 0.6309(5) 0.3932(3) 0.0194(9) Uani 1 1 d . . .
H2 H 0.3478 0.6874 0.4510 0.023 Uiso 1 1 calc R . .
C3 C 0.1710(7) 0.7002(5) 0.3240(4) 0.0196(9) Uani 1 1 d . . .
H3 H 0.1806 0.8049 0.3331 0.024 Uiso 1 1 calc R . .
C4 C 0.0576(7) 0.6142(5) 0.2414(3) 0.0174(8) Uani 1 1 d . . .
H4 H -0.0100 0.6604 0.1931 0.021 Uiso 1 1 calc R . .
C5 C 0.0416(5) 0.4602(4) 0.2283(3) 0.0107(7) Uani 1 1 d . . .
C6 C -0.0842(5) 0.3647(5) 0.1409(3) 0.0129(7) Uani 1 1 d . . .
H6A H -0.1763 0.4265 0.1103 0.015 Uiso 1 1 calc R . .
H6B H -0.1490 0.2885 0.1610 0.015 Uiso 1 1 calc R . .
C7 C 0.0158(6) 0.2884(5) 0.0669(3) 0.0141(7) Uani 1 1 d . . .
H7A H 0.1061 0.2241 0.0960 0.017 Uiso 1 1 calc R . .
H7B H -0.0719 0.2258 0.0109 0.017 Uiso 1 1 calc R . .
C8 C 0.7483(6) -0.2303(5) 0.3766(3) 0.0130(7) Uani 1 1 d . . .
H8 H 0.8169 -0.1511 0.4246 0.016 Uiso 1 1 calc R . .
C9 C 0.7674(6) -0.3734(5) 0.3895(3) 0.0150(7) Uani 1 1 d . . .
H9 H 0.8475 -0.3928 0.4457 0.018 Uiso 1 1 calc R . .
C10 C 0.6668(6) -0.4888(5) 0.3182(3) 0.0157(8) Uani 1 1 d . . .
H10 H 0.6767 -0.5883 0.3252 0.019 Uiso 1 1 calc R . .
C11 C 0.5519(6) -0.4559(5) 0.2370(3) 0.0137(7) Uani 1 1 d . . .
H11 H 0.4835 -0.5335 0.1876 0.016 Uiso 1 1 calc R . .
C12 C 0.5365(5) -0.3099(4) 0.2276(3) 0.0097(6) Uani 1 1 d . . .
C13 C 0.4132(5) -0.2717(4) 0.1404(3) 0.0110(7) Uani 1 1 d . . .
H13A H 0.3508 -0.1818 0.1611 0.013 Uiso 1 1 calc R . .
H13B H 0.3190 -0.3535 0.1094 0.013 Uiso 1 1 calc R . .
C14 C 0.5141(6) -0.2444(4) 0.0667(3) 0.0118(7) Uani 1 1 d . . .
H14A H 0.4266 -0.2213 0.0103 0.014 Uiso 1 1 calc R . .
H14B H 0.6037 -0.1588 0.0957 0.014 Uiso 1 1 calc R . .

loop_
_atom_site_aniso_label
_atom_site_aniso_U_11
_atom_site_aniso_U_22
_atom_site_aniso_U_33
_atom_site_aniso_U_23
_atom_site_aniso_U_13
_atom_site_aniso_U_12
Hg1 0.01610(8) 0.01198(8) 0.01335(8) 0.00247(5) 0.00128(6) -0.00106(5)
Hg2 0.01596(8) 0.01093(8) 0.01410(8) 0.00227(5) 0.00122(6) 0.00130(5)
Cl1 0.0209(5) 0.0143(4) 0.0187(5) -0.0004(3) 0.0017(4) -0.0041(4)
Cl2 0.0129(4) 0.0213(5) 0.0112(4) -0.0001(3) 0.0025(3) -0.0028(3)
Cl3 0.0133(4) 0.0213(5) 0.0106(4) 0.0033(3) 0.0020(3) 0.0029(3)
Cl4 0.0200(5) 0.0175(5) 0.0178(5) 0.0073(3) 0.0013(4) 0.0047(4)
O1 0.0255(17) 0.0264(18) 0.0205(16) 0.0078(13) 0.0133(14) -0.0044(14)
O2 0.0277(17) 0.0181(16) 0.0203(16) 0.0013(12) 0.0136(14) 0.0077(13)
N1 0.0115(15) 0.0087(14) 0.0154(16) 0.0027(11) 0.0073(12) -0.0009(11)
N2 0.0116(14) 0.0087(14) 0.0050(13) 0.0026(10) 0.0019(11) 0.0009(11)
C1 0.0185(19) 0.020(2) 0.0126(18) 0.0008(15) 0.0081(15) -0.0023(15)
C2 0.022(2) 0.0158(19) 0.019(2) -0.0046(15) 0.0094(17) -0.0047(16)
C3 0.023(2) 0.0104(18) 0.026(2) -0.0015(15) 0.0121(18) -0.0017(15)
C4 0.024(2) 0.0102(18) 0.022(2) 0.0045(15) 0.0130(17) 0.0047(15)
C5 0.0137(17) 0.0091(16) 0.0092(16) -0.0002(12) 0.0046(13) -0.0007(13)
C6 0.0106(16) 0.0178(18) 0.0099(17) 0.0040(13) 0.0011(13) -0.0002(13)
C7 0.0153(18) 0.0140(18) 0.0142(18) 0.0044(14) 0.0048(14) 0.0024(14)
C8 0.0166(18) 0.0132(17) 0.0080(16) 0.0016(13) 0.0016(14) 0.0035(14)
C9 0.0170(18) 0.0175(19) 0.0121(18) 0.0062(14) 0.0042(15) 0.0016(15)
C10 0.024(2) 0.0146(18) 0.0121(18) 0.0036(14) 0.0101(16) 0.0023(15)
C11 0.0160(18) 0.0104(17) 0.0154(18) 0.0021(13) 0.0062(15) 0.0013(14)
C12 0.0092(15) 0.0107(16) 0.0087(16) 0.0012(12) 0.0019(12) 0.0004(12)
C13 0.0108(16) 0.0111(16) 0.0095(16) -0.0001(12) 0.0019(13) 0.0001(13)
C14 0.0128(16) 0.0126(17) 0.0099(16) 0.0010(12) 0.0041(13) 0.0000(13)

loop_
_atom_type_symbol
_atom_type_description
_atom_type_scat_dispersion_real
_atom_type_scat_dispersion_imag
_atom_type_scat_source
C C 0.0030 0.0020 'International Tables Vol C Tables 4.2.6.8 and 6.1.1.4'
H H 0.0000 0.0000 'International Tables Vol C Tables 4.2.6.8 and 6.1.1.4'
N N 0.0060 0.0030 'International Tables Vol C Tables 4.2.6.8 and 6.1.1.4'
O O 0.0110 0.0060 'International Tables Vol C Tables 4.2.6.8 and 6.1.1.4'
Cl Cl 0.1480 0.1590 'International Tables Vol C Tables 4.2.6.8 and 6.1.1.4'
Hg Hg -2.3890 9.2270 'International Tables Vol C Tables 4.2.6.8 and 6.1.1.4'

loop_
_geom_angle_atom_site_label_1
_geom_angle_atom_site_label_2
_geom_angle_atom_site_label_3
_geom_angle
_geom_angle_site_symmetry_1
_geom_angle_site_symmetry_3
N1 Hg1 Cl1 133.93(10) . .
N1 Hg1 Cl3 105.24(10) . .
Cl1 Hg1 Cl3 119.16(4) . .
N1 Hg1 Cl2 92.59(9) . .
Cl1 Hg1 Cl2 96.43(4) . .
Cl3 Hg1 Cl2 93.17(3) . .
N2 Hg2 Cl4 133.48(9) . .
N2 Hg2 Cl2 107.32(9) . 1_655
Cl4 Hg2 Cl2 116.57(4) . 1_655
N2 Hg2 Cl3 95.22(9) . .
Cl4 Hg2 Cl3 95.87(4) . .
Cl2 Hg2 Cl3 94.63(3) 1_655 .
Hg2 Cl2 Hg1 98.14(3) 1_455 .
Hg1 Cl3 Hg2 96.37(3) . .
C7 O1 H01A 109.5 . .
C7 O1 H01B 109.5 . .
C14 O2 H02A 109.5 . .
C14 O2 H02B 109.5 . .
C5 N1 C1 121.0(4) . .
C5 N1 Hg1 122.5(3) . .
C1 N1 Hg1 116.5(3) . .
C8 N2 C12 120.9(3) . .
C8 N2 Hg2 117.5(3) . .
C12 N2 Hg2 121.6(3) . .
N1 C1 C2 121.2(4) . .
N1 C1 H1 119.4 . .
C2 C1 H1 119.4 . .
C1 C2 C3 118.8(4) . .
C1 C2 H2 120.6 . .
C3 C2 H2 120.6 . .
C4 C3 C2 118.9(4) . .
C4 C3 H3 120.6 . .
C2 C3 H3 120.6 . .
C3 C4 C5 120.7(4) . .
C3 C4 H4 119.7 . .
C5 C4 H4 119.7 . .
N1 C5 C4 119.4(4) . .
N1 C5 C6 118.8(3) . .
C4 C5 C6 121.8(4) . .
C5 C6 C7 112.6(3) . .
C5 C6 H6A 109.1 . .
C7 C6 H6A 109.1 . .
C5 C6 H6B 109.1 . .
C7 C6 H6B 109.1 . .
H6A C6 H6B 107.8 . .
O1 C7 C6 109.1(3) . .
O1 C7 H7A 109.9 . .
C6 C7 H7A 109.9 . .
O1 C7 H7B 109.9 . .
C6 C7 H7B 109.9 . .
H7A C7 H7B 108.3 . .
N2 C8 C9 121.7(4) . .
N2 C8 H8 119.2 . .
C9 C8 H8 119.2 . .
C8 C9 C10 118.6(4) . .
C8 C9 H9 120.7 . .
C10 C9 H9 120.7 . .
C11 C10 C9 118.9(4) . .
C11 C10 H10 120.5 . .
C9 C10 H10 120.5 . .
C10 C11 C12 120.4(4) . .
C10 C11 H11 119.8 . .
C12 C11 H11 119.8 . .
N2 C12 C11 119.6(4) . .
N2 C12 C13 119.1(3) . .
C11 C12 C13 121.3(4) . .
C12 C13 C14 113.0(3) . .
C12 C13 H13A 109.0 . .
C14 C13 H13A 109.0 . .
C12 C13 H13B 109.0 . .
C14 C13 H13B 109.0 . .
H13A C13 H13B 107.8 . .
O2 C14 C13 109.6(3) . .
O2 C14 H14A 109.8 . .
C13 C14 H14A 109.8 . .
O2 C14 H14B 109.8 . .
C13 C14 H14B 109.8 . .
H14A C14 H14B 108.2 . .

loop_
_geom_bond_atom_site_label_1
_geom_bond_atom_site_label_2
_geom_bond_distance
_geom_bond_site_symmetry_2
Hg1 N1 2.220(3) .
Hg1 Cl1 2.3629(10) .
Hg1 Cl3 2.4980(10) .
Hg1 Cl2 2.7858(10) .
Hg2 N2 2.209(3) .
Hg2 Cl4 2.3798(10) .
Hg2 Cl2 2.4987(10) 1_655
Hg2 Cl3 2.7533(10) .
Cl2 Hg2 2.4987(10) 1_455
O1 C7 1.428(5) .
O1 H01A 0.8400 .
O1 H01B 0.8400 .
O2 C14 1.423(5) .
O2 H02A 0.8400 .
O2 H02B 0.8400 .
N1 C5 1.336(5) .
N1 C1 1.363(6) .
N2 C8 1.346(5) .
N2 C12 1.349(5) .
C1 C2 1.386(6) .
C1 H1 0.9500 .
C2 C3 1.387(7) .
C2 H2 0.9500 .
C3 C4 1.384(7) .
C3 H3 0.9500 .
C4 C5 1.399(6) .
C4 H4 0.9500 .
C5 C6 1.500(6) .
C6 C7 1.529(6) .
C6 H6A 0.9900 .
C6 H6B 0.9900 .
C7 H7A 0.9900 .
C7 H7B 0.9900 .
C8 C9 1.382(6) .
C8 H8 0.9500 .
C9 C10 1.394(6) .
C9 H9 0.9500 .
C10 C11 1.388(6) .
C10 H10 0.9500 .
C11 C12 1.390(6) .
C11 H11 0.9500 .
C12 C13 1.501(6) .
C13 C14 1.527(6) .
C13 H13A 0.9900 .
C13 H13B 0.9900 .
C14 H14A 0.9900 .
C14 H14B 0.9900 .

loop_
_geom_torsion_atom_site_label_1
_geom_torsion_atom_site_label_2
_geom_torsion_atom_site_label_3
_geom_torsion_atom_site_label_4
_geom_torsion
_geom_torsion_site_symmetry_1
_geom_torsion_site_symmetry_4
N1 Hg1 Cl2 Hg2 116.12(10) . 1_455
Cl1 Hg1 Cl2 Hg2 -18.62(4) . 1_455
Cl3 Hg1 Cl2 Hg2 -138.44(4) . 1_455
N1 Hg1 Cl3 Hg2 -95.33(9) . .
Cl1 Hg1 Cl3 Hg2 71.95(5) . .
Cl2 Hg1 Cl3 Hg2 171.11(3) . .
N2 Hg2 Cl3 Hg1 -113.90(9) . .
Cl4 Hg2 Cl3 Hg1 20.85(4) . .
Cl2 Hg2 Cl3 Hg1 138.21(4) 1_655 .
Cl1 Hg1 N1 C5 3.2(4) . .
Cl3 Hg1 N1 C5 167.7(3) . .
Cl2 Hg1 N1 C5 -98.3(3) . .
Cl1 Hg1 N1 C1 179.9(2) . .
Cl3 Hg1 N1 C1 -15.6(3) . .
Cl2 Hg1 N1 C1 78.4(3) . .
Cl4 Hg2 N2 C8 177.1(2) . .
Cl2 Hg2 N2 C8 16.8(3) 1_655 .
Cl3 Hg2 N2 C8 -79.7(3) . .
Cl4 Hg2 N2 C12 -2.0(4) . .
Cl2 Hg2 N2 C12 -162.4(3) 1_655 .
Cl3 Hg2 N2 C12 101.1(3) . .
C5 N1 C1 C2 -0.6(6) . .
Hg1 N1 C1 C2 -177.3(3) . .
N1 C1 C2 C3 -1.2(7) . .
C1 C2 C3 C4 1.0(7) . .
C2 C3 C4 C5 0.8(7) . .
C1 N1 C5 C4 2.4(6) . .
Hg1 N1 C5 C4 178.9(3) . .
C1 N1 C5 C6 -178.3(4) . .
Hg1 N1 C5 C6 -1.8(5) . .
C3 C4 C5 N1 -2.5(7) . .
C3 C4 C5 C6 178.2(4) . .
N1 C5 C6 C7 -77.3(5) . .
C4 C5 C6 C7 102.0(5) . .
C5 C6 C7 O1 -60.2(5) . .
C12 N2 C8 C9 -0.6(6) . .
Hg2 N2 C8 C9 -179.7(3) . .
N2 C8 C9 C10 0.4(6) . .
C8 C9 C10 C11 0.2(6) . .
C9 C10 C11 C12 -0.7(6) . .
C8 N2 C12 C11 0.2(6) . .
Hg2 N2 C12 C11 179.3(3) . .
C8 N2 C12 C13 -179.3(4) . .
Hg2 N2 C12 C13 -0.3(5) . .
C10 C11 C12 N2 0.4(6) . .
C10 C11 C12 C13 180.0(4) . .
N2 C12 C13 C14 80.2(4) . .
C11 C12 C13 C14 -99.3(4) . .
C12 C13 C14 O2 58.5(4) . .
